data_7208221
loop_
_publ_author_name
'Yan, Xuhuan'
'Yan, Zhenzhong'
'Zhang, Ye'
'Liu, Weisheng'
'Tang, Yu'
'Tan, Minyu'

_publ_section_title
;
 Anions make the difference: conversion from zero- to one-dimensional
 structures and luminescent properties of lanthanide-based complexes
;
_journal_issue 15
_journal_name_full CrystEngComm
_journal_page_first 4989
_journal_paper_doi 10.1039/c2ce25210d
_journal_volume 14
_journal_year 2012
_chemical_formula_sum 'C59 H51 N12 Nd O26'
_chemical_formula_weight 1488.36
_chemical_name_systematic
;
?
;
_space_group_IT_number 2
_symmetry_cell_setting triclinic
_symmetry_space_group_name_Hall '-P 1'
_symmetry_space_group_name_H-M 'P -1'
_atom_sites_solution_hydrogens geom
_atom_sites_solution_primary direct
_atom_sites_solution_secondary difmap
_audit_creation_method SHELXL-97
_cell_angle_alpha 96.547(2)
_cell_angle_beta 109.7240(10)
_cell_angle_gamma 114.2660(10)
_cell_formula_units_Z 2
_cell_length_a 13.6963(9)
_cell_length_b 15.9834(14)
_cell_length_c 17.5498(12)
_cell_measurement_temperature 294(2)
_cell_volume 3150.8(4)
_computing_structure_refinement 'SHELXL-97 (Sheldrick, 2008)'
_computing_structure_solution 'SHELXS-97 (Sheldrick, 2008)'
_diffrn_ambient_temperature 294(2)
_diffrn_measured_fraction_theta_full 0.984
_diffrn_measured_fraction_theta_max 0.984
_diffrn_radiation_monochromator graphite
_diffrn_radiation_source 'fine-focus sealed tube'
_diffrn_radiation_type MoK\a
_diffrn_radiation_wavelength 0.71073
_diffrn_reflns_av_R_equivalents 0.0361
_diffrn_reflns_av_sigmaI/netI 0.0909
_diffrn_reflns_limit_h_max 14
_diffrn_reflns_limit_h_min -16
_diffrn_reflns_limit_k_max 19
_diffrn_reflns_limit_k_min -15
_diffrn_reflns_limit_l_max 21
_diffrn_reflns_limit_l_min -21
_diffrn_reflns_number 16585
_diffrn_reflns_theta_full 25.50
_diffrn_reflns_theta_max 25.50
_diffrn_reflns_theta_min 1.64
_exptl_absorpt_coefficient_mu 0.920
_exptl_absorpt_correction_T_max 0.8094
_exptl_absorpt_correction_T_min 0.7959
_exptl_absorpt_correction_type multi-scan
_exptl_absorpt_process_details sadabs
_exptl_crystal_colour yellow
_exptl_crystal_density_diffrn 1.569
_exptl_crystal_density_method 'not measured'
_exptl_crystal_description block
_exptl_crystal_F_000 1514
_exptl_crystal_size_max 0.26
_exptl_crystal_size_mid 0.25
_exptl_crystal_size_min 0.24
_refine_diff_density_max 0.486
_refine_diff_density_min -0.606
_refine_diff_density_rms 0.080
_refine_ls_extinction_method none
_refine_ls_goodness_of_fit_ref 1.011
_refine_ls_hydrogen_treatment mixed
_refine_ls_matrix_type full
_refine_ls_number_parameters 888
_refine_ls_number_reflns 11545
_refine_ls_number_restraints 0
_refine_ls_restrained_S_all 1.011
_refine_ls_R_factor_all 0.1047
_refine_ls_R_factor_gt 0.0580
_refine_ls_shift/su_max 0.001
_refine_ls_shift/su_mean 0.000
_refine_ls_structure_factor_coef Fsqd
_refine_ls_weighting_details 'calc w=1/[\s^2^(Fo^2^)+(0.0543P)^2^+0.0000P] where P=(Fo^2^+2Fc^2^)/3'
_refine_ls_weighting_scheme calc
_refine_ls_wR_factor_gt 0.1147
_refine_ls_wR_factor_ref 0.1397
_reflns_number_gt 6986
_reflns_number_total 11545
_reflns_threshold_expression >2sigma(I)
_cod_data_source_file c2ce25210d.txt
_cod_data_source_block 852907
_cod_depositor_comments
;
The following automatic conversions were performed:

'_symmetry_cell_setting' value 'Triclinic' changed to 'triclinic'
according to /home/saulius/struct/CIF-dictionaries/cif_core.dic
dictionary named 'cif_core.dic' version 2.4.1 from 2010-06-29.

Automatic conversion script
Id: cif_fix_values 1891 2012-01-12 08:04:46Z andrius 
;
_cod_original_cell_volume 3150.7(4)
_cod_original_sg_symbol_H-M p-1
_cod_database_code 7208221

loop_
_symmetry_equiv_pos_as_xyz
'x, y, z'
'-x, -y, -z'

loop_
_atom_site_label
_atom_site_type_symbol
_atom_site_fract_x
_atom_site_fract_y
_atom_site_fract_z
_atom_site_U_iso_or_equiv
_atom_site_adp_type
_atom_site_occupancy
_atom_site_symmetry_multiplicity
_atom_site_calc_flag
_atom_site_refinement_flags
C2 C 0.7463(5) 1.3667(4) 0.6614(4) 0.0555(15) Uani 1 1 d .
C3 C 0.5613(6) 1.2247(5) 0.6249(6) 0.087(2) Uani 1 1 d .
H3 H 0.5156 1.1719 0.6380 0.105 Uiso 1 1 calc R
C4 C 0.5773(9) 1.3199(7) 0.5297(6) 0.122(4) Uani 1 1 d .
H4 H 0.5436 1.3312 0.4790 0.147 Uiso 1 1 calc R
C5 C 0.5130(8) 1.2427(7) 0.5504(7) 0.120(4) Uani 1 1 d .
H5 H 0.4344 1.2012 0.5132 0.144 Uiso 1 1 calc R
C6 C 0.6928(7) 1.3803(5) 0.5854(4) 0.086(2) Uani 1 1 d .
H6 H 0.7371 1.4328 0.5713 0.104 Uiso 1 1 calc R
C7 C 1.1841(5) 1.0425(4) 0.6366(4) 0.0599(16) Uani 1 1 d .
H7 H 1.2556 1.0837 0.6364 0.072 Uiso 1 1 calc R
C8 C 1.1711(5) 0.9621(4) 0.6605(4) 0.0548(15) Uani 1 1 d .
C9 C 0.9726(5) 0.9214(4) 0.6364(4) 0.0518(14) Uani 1 1 d .
C10 C 1.0649(5) 0.8941(4) 0.6624(3) 0.0523(14) Uani 1 1 d .
C11 C 1.0923(6) 1.0632(4) 0.6127(4) 0.0651(17) Uani 1 1 d .
C12 C 0.9853(5) 1.0022(4) 0.6116(4) 0.0608(16) Uani 1 1 d .
H12 H 0.9227 1.0157 0.5944 0.073 Uiso 1 1 calc R
C13 C 1.2081(6) 0.9577(5) 0.8793(4) 0.080(2) Uani 1 1 d .
H13 H 1.1959 0.8956 0.8772 0.097 Uiso 1 1 calc R
C14 C 1.3168(7) 1.0268(7) 0.8894(5) 0.104(3) Uani 1 1 d .
H14 H 1.3786 1.0134 0.8963 0.125 Uiso 1 1 calc R
C15 C 1.2468(8) 1.1418(5) 0.8847(5) 0.098(3) Uani 1 1 d .
H15 H 1.2612 1.2042 0.8859 0.117 Uiso 1 1 calc R
C16 C 1.1358(7) 1.0694(6) 0.8783(4) 0.087(2) Uani 1 1 d .
C17 C 1.3294(8) 1.1139(7) 0.8887(5) 0.108(3) Uani 1 1 d .
H17 H 1.4007 1.1595 0.8912 0.129 Uiso 1 1 calc R
C18 C 1.1159(5) 0.9771(4) 0.8723(4) 0.0655(17) Uani 1 1 d .
C19 C 1.2570(5) 0.6791(4) 0.7528(4) 0.0501(14) Uani 1 1 d .
C20 C 1.3497(5) 0.6605(4) 0.7623(4) 0.0579(16) Uani 1 1 d .
H20 H 1.3610 0.6411 0.7154 0.070 Uiso 1 1 calc R
C21 C 1.4247(5) 0.6711(4) 0.8420(4) 0.0594(16) Uani 1 1 d .
C22 C 1.2361(5) 0.7093(4) 0.8213(4) 0.0487(14) Uani 1 1 d .
C23 C 1.3217(5) 0.7219(4) 0.9021(4) 0.0578(16) Uani 1 1 d .
C24 C 1.4133(5) 0.7030(4) 0.9138(4) 0.0659(17) Uani 1 1 d .
H24 H 1.4659 0.7111 0.9676 0.079 Uiso 1 1 calc R
C25 C 0.5810(5) 0.4861(4) 0.6924(4) 0.0559(15) Uani 1 1 d .
C26 C 0.6826(5) 0.4460(4) 0.8373(4) 0.0555(15) Uani 1 1 d .
H26 H 0.7157 0.4324 0.8868 0.067 Uiso 1 1 calc R
C27 C 0.5140(5) 0.4096(4) 0.7121(4) 0.0593(16) Uani 1 1 d .
H27 H 0.4338 0.3712 0.6771 0.071 Uiso 1 1 calc R
C28 C 0.7508(5) 0.5224(4) 0.8175(4) 0.0501(14) Uani 1 1 d .
C29 C 0.7062(5) 0.5477(4) 0.7419(4) 0.0515(14) Uani 1 1 d .
C30 C 0.5654(5) 0.3895(4) 0.7839(4) 0.0570(16) Uani 1 1 d .
C32 C 0.8551(6) 1.1908(5) 0.6499(5) 0.077(2) Uani 1 1 d .
H32 H 0.9246 1.2379 0.6950 0.092 Uiso 1 1 calc R
C33 C 0.8239(9) 1.2074(7) 0.5715(7) 0.102(3) Uani 1 1 d .
H33 H 0.8719 1.2645 0.5646 0.123 Uiso 1 1 calc R
C34 C 0.6869(6) 1.0395(5) 0.5956(5) 0.087(2) Uani 1 1 d .
H34 H 0.6395 0.9824 0.6028 0.105 Uiso 1 1 calc R
C35 C 0.7228(11) 1.1398(9) 0.5051(6) 0.112(3) Uani 1 1 d .
H35 H 0.6994 1.1504 0.4525 0.135 Uiso 1 1 calc R
C36 C 0.6555(8) 1.0548(8) 0.5171(6) 0.114(3) Uani 1 1 d .
H36 H 0.5876 1.0069 0.4714 0.136 Uiso 1 1 calc R
C37 C 1.1449(5) 1.4546(4) 0.8438(4) 0.0567(15) Uani 1 1 d .
C38 C 1.2278(6) 1.4649(5) 0.9194(5) 0.087(2) Uani 1 1 d .
H38 H 1.2239 1.4866 0.9692 0.104 Uiso 1 1 calc R
C39 C 1.1510(6) 1.4218(5) 0.7717(5) 0.085(2) Uani 1 1 d .
H39 H 1.0957 1.4146 0.7194 0.103 Uiso 1 1 calc R
C40 C 1.3224(9) 1.4113(7) 0.8525(10) 0.137(5) Uani 1 1 d .
H40 H 1.3824 1.3968 0.8550 0.165 Uiso 1 1 calc R
C41 C 1.3169(8) 1.4441(7) 0.9239(7) 0.117(3) Uani 1 1 d .
H41 H 1.3733 1.4527 0.9762 0.141 Uiso 1 1 calc R
C42 C 1.2390(9) 1.3993(7) 0.7760(7) 0.128(4) Uani 1 1 d .
H42 H 1.2419 1.3757 0.7263 0.153 Uiso 1 1 calc R
C43 C 1.0525(5) 1.4845(5) 0.8432(4) 0.0725(19) Uani 1 1 d .
H43A H 1.0516 1.4915 0.8986 0.087 Uiso 1 1 calc R
H43B H 1.0746 1.5466 0.8328 0.087 Uiso 1 1 calc R
C46 C 1.0037(5) 0.8926(5) 0.8566(4) 0.0636(17) Uani 1 1 d .
C47 C 1.0675(8) 1.1851(5) 0.8903(6) 0.123(3) Uani 1 1 d .
H47A H 1.0769 1.2082 0.8431 0.148 Uiso 1 1 calc R
H47B H 1.1395 1.2259 0.9412 0.148 Uiso 1 1 calc R
C48 C 0.9660(9) 1.1882(6) 0.8998(5) 0.115(3) Uani 1 1 d .
H48A H 0.9948 1.2487 0.9407 0.138 Uiso 1 1 calc R
H48B H 0.9315 1.1371 0.9227 0.138 Uiso 1 1 calc R
C50 C 0.8017(6) 0.8233(5) 0.8499(6) 0.109(3) Uani 1 1 d .
H50A H 0.7812 0.7700 0.8043 0.131 Uiso 1 1 calc R
H50B H 0.8080 0.8023 0.9002 0.131 Uiso 1 1 calc R
C51 C 0.7073(6) 0.8511(4) 0.8268(5) 0.0657(17) Uani 1 1 d .
C52 C 0.6296(9) 0.8271(6) 0.7436(6) 0.113(3) Uani 1 1 d .
H52 H 0.6353 0.7927 0.7004 0.135 Uiso 1 1 calc R
C53 C 0.6939(6) 0.9005(5) 0.8879(5) 0.080(2) Uani 1 1 d .
H53 H 0.7446 0.9165 0.9445 0.096 Uiso 1 1 calc R
C55 C 0.7796(8) 1.1795(5) 0.8419(5) 0.096(3) Uani 1 1 d .
H55A H 0.8151 1.2352 0.8902 0.116 Uiso 1 1 calc R
H55B H 0.7462 1.1229 0.8594 0.116 Uiso 1 1 calc R
C56 C 0.6081(10) 0.9269(7) 0.8678(9) 0.126(4) Uani 1 1 d .
H56 H 0.5997 0.9611 0.9094 0.151 Uiso 1 1 calc R
C57 C 0.5378(12) 0.9022(10) 0.7875(12) 0.171(9) Uani 1 1 d .
H57 H 0.4793 0.9206 0.7745 0.205 Uiso 1 1 calc R
C58 C 0.5411(14) 0.8552(12) 0.7247(9) 0.183(10) Uani 1 1 d .
H58 H 0.4874 0.8403 0.6692 0.219 Uiso 1 1 calc R
C59 C 0.6806(6) 1.1820(5) 0.7727(5) 0.086(2) Uani 1 1 d .
H59A H 0.6460 1.1292 0.7222 0.103 Uiso 1 1 calc R
H59B H 0.6193 1.1770 0.7907 0.103 Uiso 1 1 calc R
C60 C 0.6790(5) 1.2861(4) 0.6805(4) 0.0593(17) Uani 1 1 d .
C61 C 0.7895(6) 1.1096(5) 0.6639(4) 0.0634(17) Uani 1 1 d .
C62 C 0.8704(5) 1.4388(4) 0.7184(4) 0.0547(15) Uani 1 1 d .
C63 C 0.8262(6) 1.0935(5) 0.7497(5) 0.085(2) Uani 1 1 d .
H63A H 0.7586 1.0410 0.7509 0.102 Uiso 1 1 calc R
H63B H 0.8868 1.0744 0.7578 0.102 Uiso 1 1 calc R
C64 C 0.8604(8) 0.6359(7) 0.5012(7) 0.136(4) Uani 1 1 d .
H64A H 0.8088 0.6557 0.4642 0.163 Uiso 1 1 calc R
H64B H 0.9413 0.6869 0.5226 0.163 Uiso 1 1 calc R
C65 C 0.8482(9) 0.5520(8) 0.4568(7) 0.180(6) Uani 1 1 d .
H65A H 0.8835 0.5244 0.4960 0.270 Uiso 1 1 calc R
H65B H 0.8869 0.5662 0.4198 0.270 Uiso 1 1 calc R
H65C H 0.7658 0.5073 0.4239 0.270 Uiso 1 1 calc R
N1 N 1.5218(5) 0.6481(4) 0.8534(5) 0.0802(17) Uani 1 1 d .
N2 N 0.9172(5) 0.9047(4) 0.8661(4) 0.0914(19) Uani 1 1 d .
H2A H 0.9014 0.9405 0.8327 0.110 Uiso 1 1 calc R
H2B H 0.9478 0.9409 0.9199 0.110 Uiso 1 1 calc R
N3 N 0.9326(4) 1.4146(3) 0.7784(3) 0.0633(14) Uani 1 1 d .
N4 N 1.1047(7) 1.1466(4) 0.5836(4) 0.0912(19) Uani 1 1 d .
N5 N 0.4953(6) 0.3076(4) 0.8053(5) 0.0812(17) Uani 1 1 d .
N6 N 0.5189(6) 0.5069(5) 0.6176(4) 0.0843(18) Uani 1 1 d .
N7 N 1.1785(5) 0.6648(3) 0.6670(3) 0.0613(13) Uani 1 1 d .
N8 N 0.8744(4) 0.5789(4) 0.8781(4) 0.0660(14) Uani 1 1 d .
N9 N 0.8583(5) 0.8601(4) 0.6349(4) 0.0700(15) Uani 1 1 d .
N10 N 0.8717(6) 1.1785(4) 0.8202(4) 0.0799(17) Uani 1 1 d .
N11 N 1.3060(5) 0.7548(5) 0.9772(4) 0.0800(17) Uani 1 1 d .
N12 N 1.2743(5) 0.9477(4) 0.6867(4) 0.0691(15) Uani 1 1 d .
Nd1 Nd 0.95840(3) 0.68753(2) 0.72554(2) 0.05516(13) Uani 1 1 d .
O1 O 1.0455(5) 1.0877(3) 0.8754(3) 0.1008(17) Uani 1 1 d .
O2 O 0.7319(4) 1.2730(3) 0.7559(3) 0.0682(11) Uani 1 1 d .
O3 O 1.2391(5) 0.6935(5) 0.9961(4) 0.130(2) Uani 1 1 d .
O4 O 1.3580(6) 0.8370(5) 1.0124(4) 0.140(3) Uani 1 1 d .
O5 O 1.3690(4) 1.0133(3) 0.6976(4) 0.0976(17) Uani 1 1 d .
O6 O 1.2634(4) 0.8709(4) 0.6926(4) 0.124(2) Uani 1 1 d .
O7 O 1.1973(5) 1.1954(4) 0.5797(4) 0.120(2) Uani 1 1 d .
O8 O 1.0211(6) 1.1616(4) 0.5607(5) 0.139(3) Uani 1 1 d .
O9 O 0.5403(5) 0.2998(5) 0.8754(5) 0.143(3) Uani 1 1 d .
O10 O 0.3945(5) 0.2530(4) 0.7555(4) 0.114(2) Uani 1 1 d .
O11 O 0.4172(5) 0.4574(6) 0.5793(5) 0.188(4) Uani 1 1 d .
O12 O 0.5700(6) 0.5700(5) 0.5952(5) 0.189(4) Uani 1 1 d .
O13 O 1.0774(4) 0.6505(3) 0.6504(3) 0.0690(12) Uani 1 1 d .
O14 O 1.1500(3) 0.7257(3) 0.8167(2) 0.0571(10) Uani 1 1 d .
O15 O 0.9885(3) 0.8101(3) 0.8355(3) 0.0728(13) Uani 1 1 d .
O16 O 1.0531(3) 0.8194(3) 0.6835(3) 0.0669(11) Uani 1 1 d .
O17 O 0.7676(3) 0.6161(3) 0.7210(3) 0.0686(12) Uani 1 1 d .
O18 O 0.9484(3) 0.6367(3) 0.8609(3) 0.0711(12) Uani 1 1 d .
O19 O 0.9137(4) 1.5200(3) 0.7075(2) 0.0679(11) Uani 1 1 d .
O20 O 0.8285(5) 0.6173(4) 0.5725(3) 0.0810(16) Uani 1 1 d .
O21 O 0.9029(4) 0.5646(4) 0.9473(3) 0.118(2) Uani 1 1 d .
O22 O 1.2157(4) 0.6653(4) 0.6120(3) 0.0937(16) Uani 1 1 d .
O23 O 0.8404(4) 0.7895(4) 0.6599(4) 0.0994(17) Uani 1 1 d .
O24 O 0.7804(4) 0.8799(4) 0.6067(4) 0.124(2) Uani 1 1 d .
O25 O 1.5271(4) 0.6152(4) 0.7899(4) 0.1035(18) Uani 1 1 d .
O26 O 1.5909(5) 0.6639(4) 0.9257(4) 0.1048(18) Uani 1 1 d .
H20A H 0.765(5) 0.595(5) 0.561(4) 0.07(3) Uiso 1 1 d .

loop_
_atom_site_aniso_label
_atom_site_aniso_U_11
_atom_site_aniso_U_22
_atom_site_aniso_U_33
_atom_site_aniso_U_23
_atom_site_aniso_U_13
_atom_site_aniso_U_12
C2 0.059(4) 0.046(4) 0.063(4) 0.012(3) 0.017(3) 0.035(3)
C3 0.061(5) 0.064(5) 0.126(7) 0.005(5) 0.034(5) 0.030(4)
C4 0.134(9) 0.108(7) 0.089(7) -0.005(6) -0.014(7) 0.085(7)
C5 0.079(6) 0.100(7) 0.125(9) -0.023(7) -0.016(6) 0.055(6)
C6 0.114(6) 0.080(5) 0.059(5) 0.017(4) 0.016(5) 0.060(5)
C7 0.067(4) 0.043(4) 0.070(4) 0.025(3) 0.033(3) 0.022(3)
C8 0.056(4) 0.052(4) 0.070(4) 0.025(3) 0.033(3) 0.031(3)
C9 0.052(4) 0.053(4) 0.061(4) 0.028(3) 0.033(3) 0.025(3)
C10 0.059(4) 0.056(4) 0.053(4) 0.027(3) 0.030(3) 0.029(3)
C11 0.078(5) 0.048(4) 0.085(5) 0.031(3) 0.040(4) 0.037(3)
C12 0.060(4) 0.061(4) 0.070(4) 0.024(3) 0.027(3) 0.037(3)
C13 0.049(4) 0.084(5) 0.085(5) 0.012(4) 0.031(4) 0.013(4)
C14 0.070(6) 0.124(8) 0.095(6) 0.027(6) 0.031(5) 0.030(5)
C15 0.095(6) 0.069(5) 0.089(6) 0.044(4) 0.017(5) 0.017(5)
C16 0.080(5) 0.085(6) 0.066(5) 0.035(4) 0.006(4) 0.029(5)
C17 0.082(6) 0.112(8) 0.100(7) 0.050(6) 0.025(5) 0.026(6)
C18 0.052(4) 0.054(4) 0.063(4) 0.020(3) 0.011(3) 0.011(3)
C19 0.053(4) 0.055(4) 0.051(4) 0.022(3) 0.024(3) 0.031(3)
C20 0.059(4) 0.053(4) 0.071(4) 0.017(3) 0.036(4) 0.028(3)
C21 0.053(4) 0.055(4) 0.079(5) 0.020(3) 0.028(4) 0.034(3)
C22 0.043(3) 0.045(3) 0.060(4) 0.017(3) 0.023(3) 0.021(3)
C23 0.063(4) 0.057(4) 0.057(4) 0.014(3) 0.029(3) 0.029(3)
C24 0.059(4) 0.071(4) 0.066(4) 0.018(3) 0.023(3) 0.035(3)
C25 0.059(4) 0.063(4) 0.063(4) 0.029(3) 0.030(3) 0.039(3)
C26 0.061(4) 0.058(4) 0.058(4) 0.025(3) 0.031(3) 0.032(3)
C27 0.049(4) 0.052(4) 0.075(5) 0.017(3) 0.025(3) 0.024(3)
C28 0.045(3) 0.051(3) 0.056(4) 0.015(3) 0.022(3) 0.025(3)
C29 0.048(4) 0.048(3) 0.070(4) 0.018(3) 0.031(3) 0.028(3)
C30 0.054(4) 0.045(3) 0.074(4) 0.020(3) 0.033(4) 0.019(3)
C32 0.079(5) 0.062(5) 0.097(6) 0.013(4) 0.043(4) 0.039(4)
C33 0.143(8) 0.106(7) 0.116(8) 0.054(6) 0.086(7) 0.080(7)
C34 0.077(5) 0.086(6) 0.088(6) 0.016(5) 0.025(5) 0.040(4)
C35 0.161(10) 0.137(9) 0.095(7) 0.044(7) 0.068(7) 0.107(8)
C36 0.121(8) 0.119(8) 0.087(7) 0.003(6) 0.023(6) 0.069(7)
C37 0.045(3) 0.051(4) 0.072(4) 0.031(3) 0.022(3) 0.020(3)
C38 0.074(5) 0.114(6) 0.081(5) 0.037(5) 0.029(4) 0.053(5)
C39 0.085(5) 0.097(6) 0.079(5) 0.025(4) 0.043(4) 0.042(4)
C40 0.097(8) 0.105(8) 0.234(15) 0.047(9) 0.071(10) 0.070(6)
C41 0.085(7) 0.141(9) 0.133(9) 0.067(7) 0.030(6) 0.066(6)
C42 0.119(8) 0.142(9) 0.150(10) 0.024(7) 0.086(8) 0.069(7)
C43 0.061(4) 0.071(4) 0.071(5) 0.012(4) 0.015(4) 0.031(4)
C46 0.051(4) 0.066(4) 0.084(5) 0.029(4) 0.030(4) 0.033(3)
C47 0.130(8) 0.061(5) 0.121(8) 0.008(5) -0.004(6) 0.045(5)
C48 0.176(10) 0.095(6) 0.087(6) 0.011(5) 0.041(7) 0.093(7)
C50 0.079(5) 0.065(5) 0.224(10) 0.062(6) 0.096(6) 0.041(4)
C51 0.057(4) 0.059(4) 0.088(5) 0.025(4) 0.038(4) 0.027(3)
C52 0.113(8) 0.085(6) 0.083(7) 0.019(5) 0.046(6) -0.003(6)
C53 0.089(5) 0.089(5) 0.079(5) 0.028(4) 0.041(4) 0.050(4)
C55 0.157(8) 0.067(5) 0.112(7) 0.055(5) 0.084(6) 0.067(5)
C56 0.145(10) 0.116(8) 0.227(13) 0.095(9) 0.137(10) 0.101(8)
C57 0.073(8) 0.158(14) 0.30(2) 0.167(17) 0.056(14) 0.064(10)
C58 0.108(11) 0.175(17) 0.128(11) 0.089(11) -0.013(10) -0.013(10)
C59 0.089(5) 0.064(5) 0.132(7) 0.042(5) 0.073(5) 0.037(4)
C60 0.054(4) 0.051(4) 0.082(5) 0.008(4) 0.030(4) 0.034(3)
C61 0.068(4) 0.060(4) 0.069(5) 0.016(4) 0.027(4) 0.039(4)
C62 0.064(4) 0.045(4) 0.074(4) 0.025(3) 0.036(4) 0.035(3)
C63 0.102(6) 0.059(4) 0.099(6) 0.017(4) 0.036(5) 0.048(4)
C64 0.099(7) 0.136(9) 0.134(9) 0.085(7) 0.018(6) 0.038(6)
C65 0.165(11) 0.152(10) 0.164(11) -0.046(9) 0.022(8) 0.087(9)
N1 0.073(4) 0.081(4) 0.110(6) 0.039(4) 0.038(4) 0.056(4)
N2 0.077(4) 0.060(4) 0.146(6) 0.033(4) 0.050(4) 0.038(3)
N3 0.048(3) 0.061(3) 0.079(4) 0.027(3) 0.016(3) 0.032(3)
N4 0.100(5) 0.077(5) 0.124(6) 0.060(4) 0.057(5) 0.050(4)
N5 0.075(4) 0.066(4) 0.095(5) 0.035(4) 0.041(4) 0.021(3)
N6 0.071(4) 0.094(5) 0.076(4) 0.037(4) 0.019(4) 0.036(4)
N7 0.071(4) 0.059(3) 0.063(4) 0.020(3) 0.034(3) 0.034(3)
N8 0.052(3) 0.073(4) 0.067(4) 0.025(3) 0.025(3) 0.024(3)
N9 0.062(4) 0.067(4) 0.098(4) 0.035(3) 0.041(3) 0.038(3)
N10 0.123(5) 0.064(4) 0.073(4) 0.017(3) 0.043(4) 0.062(4)
N11 0.071(4) 0.100(5) 0.067(4) 0.016(4) 0.030(3) 0.041(4)
N12 0.057(4) 0.069(4) 0.096(4) 0.040(3) 0.039(3) 0.034(3)
Nd1 0.0545(2) 0.0522(2) 0.0754(3) 0.03236(17) 0.03546(18) 0.03047(16)
O1 0.099(4) 0.040(3) 0.126(4) 0.025(3) 0.014(3) 0.028(3)
O2 0.071(3) 0.054(3) 0.083(3) 0.027(2) 0.037(3) 0.028(2)
O3 0.128(5) 0.155(6) 0.098(4) 0.017(4) 0.071(4) 0.046(4)
O4 0.179(6) 0.090(4) 0.135(6) -0.011(4) 0.078(5) 0.052(4)
O5 0.059(3) 0.085(4) 0.159(5) 0.059(3) 0.052(3) 0.034(3)
O6 0.087(4) 0.094(4) 0.246(7) 0.103(5) 0.089(4) 0.064(3)
O7 0.098(4) 0.094(4) 0.169(6) 0.088(4) 0.048(4) 0.041(3)
O8 0.159(6) 0.129(5) 0.237(8) 0.129(5) 0.125(6) 0.113(5)
O9 0.102(4) 0.141(6) 0.145(6) 0.098(5) 0.046(4) 0.015(4)
O10 0.082(4) 0.074(4) 0.121(5) 0.026(3) 0.031(3) -0.009(3)
O11 0.058(4) 0.300(10) 0.174(7) 0.156(7) 0.018(4) 0.061(5)
O12 0.139(6) 0.131(6) 0.154(6) 0.098(5) -0.035(5) 0.001(4)
O13 0.061(3) 0.086(3) 0.068(3) 0.027(2) 0.026(2) 0.043(2)
O14 0.054(2) 0.062(3) 0.063(3) 0.020(2) 0.027(2) 0.032(2)
O15 0.062(3) 0.051(3) 0.112(4) 0.016(2) 0.044(3) 0.029(2)
O16 0.061(3) 0.062(3) 0.097(3) 0.047(2) 0.041(2) 0.033(2)
O17 0.058(3) 0.070(3) 0.093(3) 0.047(3) 0.039(2) 0.033(2)
O18 0.059(3) 0.065(3) 0.080(3) 0.026(2) 0.034(2) 0.016(2)
O19 0.090(3) 0.055(3) 0.063(3) 0.028(2) 0.034(2) 0.035(2)
O20 0.068(4) 0.097(4) 0.092(4) 0.054(3) 0.038(3) 0.043(3)
O21 0.073(3) 0.160(5) 0.072(4) 0.056(4) 0.018(3) 0.017(3)
O22 0.108(4) 0.140(5) 0.070(3) 0.042(3) 0.055(3) 0.075(3)
O23 0.075(3) 0.099(4) 0.168(5) 0.085(4) 0.074(3) 0.050(3)
O24 0.070(3) 0.133(5) 0.214(7) 0.105(5) 0.072(4) 0.066(3)
O25 0.102(4) 0.120(5) 0.128(5) 0.029(4) 0.059(4) 0.081(3)
O26 0.091(4) 0.132(5) 0.119(5) 0.045(4) 0.034(4) 0.084(4)

loop_
_atom_type_symbol
_atom_type_description
_atom_type_scat_dispersion_real
_atom_type_scat_dispersion_imag
_atom_type_scat_source
C C 0.0033 0.0016 'International Tables Vol C Tables 4.2.6.8 and 6.1.1.4'
H H 0.0000 0.0000 'International Tables Vol C Tables 4.2.6.8 and 6.1.1.4'
N N 0.0061 0.0033 'International Tables Vol C Tables 4.2.6.8 and 6.1.1.4'
O O 0.0106 0.0060 'International Tables Vol C Tables 4.2.6.8 and 6.1.1.4'
Nd Nd -0.1943 3.0179 'International Tables Vol C Tables 4.2.6.8 and 6.1.1.4'

loop_
_geom_angle_atom_site_label_1
_geom_angle_atom_site_label_2
_geom_angle_atom_site_label_3
_geom_angle
_geom_angle_site_symmetry_1
_geom_angle_site_symmetry_3
C6 C2 C60 117.6(6) . .
C6 C2 C62 118.4(6) . .
C60 C2 C62 124.0(6) . .
C5 C3 C60 119.5(8) . .
C5 C3 H3 120.3 . .
C60 C3 H3 120.3 . .
C5 C4 C6 118.3(9) . .
C5 C4 H4 120.9 . .
C6 C4 H4 120.9 . .
C4 C5 C3 121.7(9) . .
C4 C5 H5 119.2 . .
C3 C5 H5 119.2 . .
C4 C6 C2 122.9(8) . .
C4 C6 H6 118.5 . .
C2 C6 H6 118.5 . .
C8 C7 C11 120.3(6) . .
C8 C7 H7 119.9 . .
C11 C7 H7 119.9 . .
C7 C8 C10 124.1(6) . .
C7 C8 N12 116.2(5) . .
C10 C8 N12 119.7(5) . .
C12 C9 C10 124.0(5) . .
C12 C9 N9 116.8(5) . .
C10 C9 N9 119.2(5) . .
O16 C10 C8 123.7(5) . .
O16 C10 C9 124.3(5) . .
C8 C10 C9 112.0(5) . .
C7 C11 C12 120.6(6) . .
C7 C11 N4 120.1(6) . .
C12 C11 N4 119.2(6) . .
C9 C12 C11 119.0(6) . .
C9 C12 H12 120.5 . .
C11 C12 H12 120.5 . .
C14 C13 C18 122.5(8) . .
C14 C13 H13 118.7 . .
C18 C13 H13 118.7 . .
C17 C14 C13 117.0(9) . .
C17 C14 H14 121.5 . .
C13 C14 H14 121.5 . .
C17 C15 C16 116.4(8) . .
C17 C15 H15 121.8 . .
C16 C15 H15 121.8 . .
O1 C16 C18 117.3(7) . .
O1 C16 C15 122.7(8) . .
C18 C16 C15 120.0(8) . .
C14 C17 C15 125.5(9) . .
C14 C17 H17 117.3 . .
C15 C17 H17 117.3 . .
C16 C18 C13 118.4(6) . .
C16 C18 C46 126.9(7) . .
C13 C18 C46 114.8(6) . .
C20 C19 C22 123.2(5) . .
C20 C19 N7 116.8(5) . .
C22 C19 N7 120.0(5) . .
C21 C20 C19 118.8(6) . .
C21 C20 H20 120.6 . .
C19 C20 H20 120.6 . .
C20 C21 C24 122.4(6) . .
C20 C21 N1 119.8(6) . .
C24 C21 N1 117.8(6) . .
O14 C22 C19 126.3(5) . .
O14 C22 C23 120.0(5) . .
C19 C22 C23 113.7(5) . .
C24 C23 C22 124.6(6) . .
C24 C23 N11 118.7(6) . .
C22 C23 N11 116.7(5) . .
C23 C24 C21 117.1(6) . .
C23 C24 H24 121.4 . .
C21 C24 H24 121.4 . .
C27 C25 C29 123.9(6) . .
C27 C25 N6 116.5(6) . .
C29 C25 N6 119.5(6) . .
C28 C26 C30 119.6(6) . .
C28 C26 H26 120.2 . .
C30 C26 H26 120.2 . .
C25 C27 C30 119.4(6) . .
C25 C27 H27 120.3 . .
C30 C27 H27 120.3 . .
C26 C28 C29 123.4(5) . .
C26 C28 N8 115.9(5) . .
C29 C28 N8 120.6(5) . .
O17 C29 C28 124.8(5) . .
O17 C29 C25 123.1(6) . .
C28 C29 C25 112.1(5) . .
C27 C30 C26 121.3(6) . .
C27 C30 N5 120.0(6) . .
C26 C30 N5 118.7(6) . .
C61 C32 C33 123.1(8) . .
C61 C32 H32 118.5 . .
C33 C32 H32 118.5 . .
C35 C33 C32 119.5(9) . .
C35 C33 H33 120.3 . .
C32 C33 H33 120.3 . .
C36 C34 C61 119.9(8) . .
C36 C34 H34 120.1 . .
C61 C34 H34 120.1 . .
C33 C35 C36 118.6(9) . .
C33 C35 H35 120.7 . .
C36 C35 H35 120.7 . .
C34 C36 C35 121.3(9) . .
C34 C36 H36 119.4 . .
C35 C36 H36 119.4 . .
C39 C37 C38 118.4(7) . .
C39 C37 C43 122.4(6) . .
C38 C37 C43 119.1(6) . .
C37 C38 C41 121.6(8) . .
C37 C38 H38 119.2 . .
C41 C38 H38 119.2 . .
C37 C39 C42 120.0(8) . .
C37 C39 H39 120.0 . .
C42 C39 H39 120.0 . .
C41 C40 C42 119.4(10) . .
C41 C40 H40 120.3 . .
C42 C40 H40 120.3 . .
C40 C41 C38 119.7(10) . .
C40 C41 H41 120.1 . .
C38 C41 H41 120.1 . .
C40 C42 C39 120.7(10) . .
C40 C42 H42 119.6 . .
C39 C42 H42 119.6 . .
N3 C43 C37 112.6(5) . .
N3 C43 H43A 109.1 . .
C37 C43 H43A 109.1 . .
N3 C43 H43B 109.1 . .
C37 C43 H43B 109.1 . .
H43A C43 H43B 107.8 . .
O15 C46 N2 118.9(5) . .
O15 C46 C18 121.1(6) . .
N2 C46 C18 120.0(6) . .
O1 C47 C48 108.2(7) . .
O1 C47 H47A 110.1 . .
C48 C47 H47A 110.1 . .
O1 C47 H47B 110.1 . .
C48 C47 H47B 110.1 . .
H47A C47 H47B 108.4 . .
C47 C48 N10 114.8(7) . .
C47 C48 H48A 108.6 . .
N10 C48 H48A 108.6 . .
C47 C48 H48B 108.6 . .
N10 C48 H48B 108.6 . .
H48A C48 H48B 107.5 . .
C51 C50 N2 111.2(6) . .
C51 C50 H50A 109.4 . .
N2 C50 H50A 109.4 . .
C51 C50 H50B 109.4 . .
N2 C50 H50B 109.4 . .
H50A C50 H50B 108.0 . .
C53 C51 C52 117.9(7) . .
C53 C51 C50 120.7(7) . .
C52 C51 C50 121.5(8) . .
C51 C52 C58 119.4(11) . .
C51 C52 H52 120.3 . .
C58 C52 H52 120.3 . .
C56 C53 C51 121.5(8) . .
C56 C53 H53 119.3 . .
C51 C53 H53 119.3 . .
N10 C55 C59 115.6(6) . .
N10 C55 H55A 108.4 . .
C59 C55 H55A 108.4 . .
N10 C55 H55B 108.4 . .
C59 C55 H55B 108.4 . .
H55A C55 H55B 107.4 . .
C57 C56 C53 117.4(11) . .
C57 C56 H56 121.3 . .
C53 C56 H56 121.3 . .
C58 C57 C56 126.8(17) . .
C58 C57 H57 116.6 . .
C56 C57 H57 116.6 . .
C57 C58 C52 117.1(15) . .
C57 C58 H58 121.5 . .
C52 C58 H58 121.5 . .
O2 C59 C55 106.5(5) . .
O2 C59 H59A 110.4 . .
C55 C59 H59A 110.4 . .
O2 C59 H59B 110.4 . .
C55 C59 H59B 110.4 . .
H59A C59 H59B 108.6 . .
O2 C60 C3 122.4(7) . .
O2 C60 C2 117.6(5) . .
C3 C60 C2 120.0(7) . .
C32 C61 C34 117.6(7) . .
C32 C61 C63 121.8(7) . .
C34 C61 C63 120.6(7) . .
O19 C62 N3 122.0(6) . .
O19 C62 C2 119.3(5) . .
N3 C62 C2 118.6(5) . .
N10 C63 C61 113.6(6) . .
N10 C63 H63A 108.8 . .
C61 C63 H63A 108.8 . .
N10 C63 H63B 108.8 . .
C61 C63 H63B 108.8 . .
H63A C63 H63B 107.7 . .
C65 C64 O20 108.3(9) . .
C65 C64 H64A 110.0 . .
O20 C64 H64A 110.0 . .
C65 C64 H64B 110.0 . .
O20 C64 H64B 110.0 . .
H64A C64 H64B 108.4 . .
C64 C65 H65A 109.5 . .
C64 C65 H65B 109.5 . .
H65A C65 H65B 109.5 . .
C64 C65 H65C 109.5 . .
H65A C65 H65C 109.5 . .
H65B C65 H65C 109.5 . .
O25 N1 O26 124.9(6) . .
O25 N1 C21 117.4(7) . .
O26 N1 C21 117.8(7) . .
C46 N2 C50 122.8(5) . .
C46 N2 H2A 106.6 . .
C50 N2 H2A 106.6 . .
C46 N2 H2B 106.6 . .
C50 N2 H2B 106.6 . .
H2A N2 H2B 106.6 . .
C62 N3 C43 122.3(5) . .
O8 N4 O7 123.5(7) . .
O8 N4 C11 118.7(6) . .
O7 N4 C11 117.7(7) . .
O10 N5 O9 123.0(7) . .
O10 N5 C30 119.2(7) . .
O9 N5 C30 117.7(6) . .
O11 N6 O12 120.3(7) . .
O11 N6 C25 118.6(7) . .
O12 N6 C25 121.0(7) . .
O13 N7 O22 121.9(5) . .
O13 N7 C19 120.1(5) . .
O22 N7 C19 118.0(5) . .
O18 N8 O21 120.2(5) . .
O18 N8 C28 122.1(5) . .
O21 N8 C28 117.7(5) . .
O24 N9 O23 120.4(6) . .
O24 N9 C9 118.0(6) . .
O23 N9 C9 121.6(5) . .
C55 N10 C63 112.0(6) . .
C55 N10 C48 106.4(6) . .
C63 N10 C48 114.6(5) . .
O4 N11 O3 125.8(7) . .
O4 N11 C23 118.0(7) . .
O3 N11 C23 116.3(7) . .
O6 N12 O5 121.6(6) . .
O6 N12 C8 119.6(5) . .
O5 N12 C8 118.7(6) . .
O16 Nd1 O14 84.40(13) . .
O16 Nd1 O17 130.52(14) . .
O14 Nd1 O17 138.37(14) . .
O16 Nd1 O15 81.71(15) . .
O14 Nd1 O15 82.53(13) . .
O17 Nd1 O15 81.65(14) . .
O16 Nd1 O19 140.82(14) . 1_545
O14 Nd1 O19 85.82(13) . 1_545
O17 Nd1 O19 78.35(14) . 1_545
O15 Nd1 O19 134.23(15) . 1_545
O16 Nd1 O20 82.69(16) . .
O14 Nd1 O20 137.77(16) . .
O17 Nd1 O20 76.75(17) . .
O15 Nd1 O20 134.44(17) . .
O19 Nd1 O20 79.49(15) 1_545 .
O16 Nd1 O13 70.88(14) . .
O14 Nd1 O13 65.49(13) . .
O17 Nd1 O13 139.23(14) . .
O15 Nd1 O13 139.11(13) . .
O19 Nd1 O13 70.53(14) 1_545 .
O20 Nd1 O13 72.29(16) . .
O16 Nd1 O18 141.81(14) . .
O14 Nd1 O18 72.83(13) . .
O17 Nd1 O18 65.56(13) . .
O15 Nd1 O18 65.52(14) . .
O19 Nd1 O18 68.75(13) 1_545 .
O20 Nd1 O18 134.32(15) . .
O13 Nd1 O18 122.61(13) . .
O16 Nd1 O23 60.42(13) . .
O14 Nd1 O23 136.50(14) . .
O17 Nd1 O23 70.11(13) . .
O15 Nd1 O23 68.64(16) . .
O19 Nd1 O23 137.58(14) 1_545 .
O20 Nd1 O23 66.40(17) . .
O13 Nd1 O23 118.30(14) . .
O18 Nd1 O23 119.08(14) . .
C16 O1 C47 118.6(6) . .
C60 O2 C59 121.4(5) . .
N7 O13 Nd1 139.3(4) . .
C22 O14 Nd1 142.5(4) . .
C46 O15 Nd1 145.7(5) . .
C10 O16 Nd1 153.6(4) . .
C29 O17 Nd1 137.7(4) . .
N8 O18 Nd1 136.8(4) . .
C62 O19 Nd1 155.4(4) . 1_565
C64 O20 Nd1 127.9(5) . .
C64 O20 H20A 114(6) . .
Nd1 O20 H20A 116(6) . .
N9 O23 Nd1 139.8(4) . .

loop_
_geom_bond_atom_site_label_1
_geom_bond_atom_site_label_2
_geom_bond_distance
_geom_bond_site_symmetry_2
C2 C6 1.379(8) .
C2 C60 1.397(8) .
C2 C62 1.482(8) .
C3 C5 1.374(12) .
C3 C60 1.391(9) .
C3 H3 0.9300 .
C4 C5 1.362(13) .
C4 C6 1.370(10) .
C4 H4 0.9300 .
C5 H5 0.9300 .
C6 H6 0.9300 .
C7 C8 1.358(7) .
C7 C11 1.373(8) .
C7 H7 0.9300 .
C8 C10 1.429(7) .
C8 N12 1.454(7) .
C9 C12 1.371(8) .
C9 C10 1.452(8) .
C9 N9 1.455(7) .
C10 O16 1.253(6) .
C11 C12 1.378(8) .
C11 N4 1.447(8) .
C12 H12 0.9300 .
C13 C14 1.376(9) .
C13 C18 1.389(9) .
C13 H13 0.9300 .
C14 C17 1.332(11) .
C14 H14 0.9300 .
C15 C17 1.362(11) .
C15 C16 1.439(10) .
C15 H15 0.9300 .
C16 O1 1.369(9) .
C16 C18 1.370(9) .
C17 H17 0.9300 .
C18 C46 1.478(8) .
C19 C20 1.381(7) .
C19 C22 1.405(7) .
C19 N7 1.451(7) .
C20 C21 1.367(8) .
C20 H20 0.9300 .
C21 C24 1.387(8) .
C21 N1 1.478(7) .
C22 O14 1.287(6) .
C22 C23 1.430(8) .
C23 C24 1.363(8) .
C23 N11 1.480(8) .
C24 H24 0.9300 .
C25 C27 1.358(8) .
C25 C29 1.441(7) .
C25 N6 1.461(8) .
C26 C28 1.364(7) .
C26 C30 1.367(7) .
C26 H26 0.9300 .
C27 C30 1.366(8) .
C27 H27 0.9300 .
C28 C29 1.441(8) .
C28 N8 1.457(7) .
C29 O17 1.257(6) .
C30 N5 1.448(8) .
C32 C61 1.346(9) .
C32 C33 1.388(10) .
C32 H32 0.9300 .
C33 C35 1.355(11) .
C33 H33 0.9300 .
C34 C36 1.381(11) .
C34 C61 1.388(9) .
C34 H34 0.9300 .
C35 C36 1.382(12) .
C35 H35 0.9300 .
C36 H36 0.9300 .
C37 C39 1.356(9) .
C37 C38 1.363(9) .
C37 C43 1.523(8) .
C38 C41 1.372(11) .
C38 H38 0.9300 .
C39 C42 1.375(11) .
C39 H39 0.9300 .
C40 C41 1.339(13) .
C40 C42 1.368(13) .
C40 H40 0.9300 .
C41 H41 0.9300 .
C42 H42 0.9300 .
C43 N3 1.477(7) .
C43 H43A 0.9700 .
C43 H43B 0.9700 .
C46 O15 1.236(7) .
C46 N2 1.336(7) .
C47 O1 1.433(8) .
C47 C48 1.474(11) .
C47 H47A 0.9700 .
C47 H47B 0.9700 .
C48 N10 1.487(9) .
C48 H48A 0.9700 .
C48 H48B 0.9700 .
C50 C51 1.480(9) .
C50 N2 1.482(7) .
C50 H50A 0.9700 .
C50 H50B 0.9700 .
C51 C53 1.368(9) .
C51 C52 1.378(11) .
C52 C58 1.411(17) .
C52 H52 0.9300 .
C53 C56 1.357(10) .
C53 H53 0.9300 .
C55 N10 1.441(9) .
C55 C59 1.503(10) .
C55 H55A 0.9700 .
C55 H55B 0.9700 .
C56 C57 1.309(15) .
C56 H56 0.9300 .
C57 C58 1.29(2) .
C57 H57 0.9300 .
C58 H58 0.9300 .
C59 O2 1.447(7) .
C59 H59A 0.9700 .
C59 H59B 0.9700 .
C60 O2 1.364(7) .
C61 C63 1.507(9) .
C62 O19 1.255(6) .
C62 N3 1.320(7) .
C63 N10 1.472(8) .
C63 H63A 0.9700 .
C63 H63B 0.9700 .
C64 C65 1.387(12) .
C64 O20 1.482(10) .
C64 H64A 0.9700 .
C64 H64B 0.9700 .
C65 H65A 0.9600 .
C65 H65B 0.9600 .
C65 H65C 0.9600 .
N1 O25 1.215(7) .
N1 O26 1.221(7) .
N2 H2A 0.9000 .
N2 H2B 0.9000 .
N4 O8 1.210(7) .
N4 O7 1.216(7) .
N5 O10 1.205(7) .
N5 O9 1.222(7) .
N6 O11 1.165(7) .
N6 O12 1.166(7) .
N7 O13 1.226(5) .
N7 O22 1.233(6) .
N8 O18 1.214(6) .
N8 O21 1.224(6) .
N9 O24 1.201(6) .
N9 O23 1.218(6) .
N11 O4 1.168(7) .
N11 O3 1.205(7) .
N12 O6 1.195(6) .
N12 O5 1.219(6) .
Nd1 O16 2.329(4) .
Nd1 O14 2.334(4) .
Nd1 O17 2.351(4) .
Nd1 O15 2.381(4) .
Nd1 O19 2.443(4) 1_545
Nd1 O20 2.466(5) .
Nd1 O13 2.611(4) .
Nd1 O18 2.624(4) .
Nd1 O23 2.816(5) .
O19 Nd1 2.443(4) 1_565
O20 H20A 0.73(6) .

loop_
_geom_torsion_atom_site_label_1
_geom_torsion_atom_site_label_2
_geom_torsion_atom_site_label_3
_geom_torsion_atom_site_label_4
_geom_torsion
_geom_torsion_site_symmetry_1
_geom_torsion_site_symmetry_4
C6 C4 C5 C3 -0.1(14) . .
C60 C3 C5 C4 -0.5(13) . .
C5 C4 C6 C2 -0.4(13) . .
C60 C2 C6 C4 1.5(10) . .
C62 C2 C6 C4 -177.5(7) . .
C11 C7 C8 C10 0.5(10) . .
C11 C7 C8 N12 -178.5(5) . .
C7 C8 C10 O16 179.0(6) . .
N12 C8 C10 O16 -2.1(9) . .
C7 C8 C10 C9 -0.5(8) . .
N12 C8 C10 C9 178.4(5) . .
C12 C9 C10 O16 -178.5(6) . .
N9 C9 C10 O16 0.7(9) . .
C12 C9 C10 C8 1.0(8) . .
N9 C9 C10 C8 -179.8(5) . .
C8 C7 C11 C12 -0.8(10) . .
C8 C7 C11 N4 -177.2(6) . .
C10 C9 C12 C11 -1.4(9) . .
N9 C9 C12 C11 179.4(5) . .
C7 C11 C12 C9 1.3(10) . .
N4 C11 C12 C9 177.7(6) . .
C18 C13 C14 C17 -2.7(12) . .
C17 C15 C16 O1 178.8(7) . .
C17 C15 C16 C18 -3.4(11) . .
C13 C14 C17 C15 4.7(14) . .
C16 C15 C17 C14 -1.8(14) . .
O1 C16 C18 C13 -176.9(6) . .
C15 C16 C18 C13 5.2(10) . .
O1 C16 C18 C46 4.8(11) . .
C15 C16 C18 C46 -173.2(7) . .
C14 C13 C18 C16 -2.2(11) . .
C14 C13 C18 C46 176.4(7) . .
C22 C19 C20 C21 0.5(8) . .
N7 C19 C20 C21 -178.8(5) . .
C19 C20 C21 C24 -2.2(9) . .
C19 C20 C21 N1 177.7(5) . .
C20 C19 C22 O14 -178.3(5) . .
N7 C19 C22 O14 1.0(8) . .
C20 C19 C22 C23 1.7(8) . .
N7 C19 C22 C23 -179.0(5) . .
O14 C22 C23 C24 177.3(5) . .
C19 C22 C23 C24 -2.7(8) . .
O14 C22 C23 N11 -0.7(8) . .
C19 C22 C23 N11 179.3(5) . .
C22 C23 C24 C21 1.3(9) . .
N11 C23 C24 C21 179.3(6) . .
C20 C21 C24 C23 1.3(9) . .
N1 C21 C24 C23 -178.6(5) . .
C29 C25 C27 C30 1.6(9) . .
N6 C25 C27 C30 -176.4(6) . .
C30 C26 C28 C29 -0.4(9) . .
C30 C26 C28 N8 179.7(5) . .
C26 C28 C29 O17 -178.0(5) . .
N8 C28 C29 O17 2.0(9) . .
C26 C28 C29 C25 2.9(8) . .
N8 C28 C29 C25 -177.2(5) . .
C27 C25 C29 O17 177.3(6) . .
N6 C25 C29 O17 -4.8(9) . .
C27 C25 C29 C28 -3.5(8) . .
N6 C25 C29 C28 174.4(5) . .
C25 C27 C30 C26 1.3(9) . .
C25 C27 C30 N5 -179.4(5) . .
C28 C26 C30 C27 -1.9(9) . .
C28 C26 C30 N5 178.8(5) . .
C61 C32 C33 C35 0.2(12) . .
C32 C33 C35 C36 -1.8(13) . .
C61 C34 C36 C35 -1.4(13) . .
C33 C35 C36 C34 2.5(14) . .
C39 C37 C38 C41 0.8(11) . .
C43 C37 C38 C41 -176.4(7) . .
C38 C37 C39 C42 0.4(11) . .
C43 C37 C39 C42 177.5(7) . .
C42 C40 C41 C38 0.2(17) . .
C37 C38 C41 C40 -1.1(14) . .
C41 C40 C42 C39 0.9(17) . .
C37 C39 C42 C40 -1.2(14) . .
C39 C37 C43 N3 45.9(8) . .
C38 C37 C43 N3 -137.0(6) . .
C16 C18 C46 O15 165.3(7) . .
C13 C18 C46 O15 -13.1(9) . .
C16 C18 C46 N2 -15.5(11) . .
C13 C18 C46 N2 166.0(6) . .
O1 C47 C48 N10 -92.4(8) . .
N2 C50 C51 C53 -80.7(9) . .
N2 C50 C51 C52 100.1(8) . .
C53 C51 C52 C58 0.8(13) . .
C50 C51 C52 C58 -180.0(9) . .
C52 C51 C53 C56 -1.1(11) . .
C50 C51 C53 C56 179.8(7) . .
C51 C53 C56 C57 0.7(14) . .
C53 C56 C57 C58 0(2) . .
C56 C57 C58 C52 0(3) . .
C51 C52 C58 C57 0(2) . .
N10 C55 C59 O2 -65.0(8) . .
C5 C3 C60 O2 179.2(6) . .
C5 C3 C60 C2 1.6(10) . .
C6 C2 C60 O2 -179.7(5) . .
C62 C2 C60 O2 -0.8(8) . .
C6 C2 C60 C3 -2.1(9) . .
C62 C2 C60 C3 176.9(5) . .
C33 C32 C61 C34 0.9(10) . .
C33 C32 C61 C63 179.7(6) . .
C36 C34 C61 C32 -0.2(10) . .
C36 C34 C61 C63 -179.0(7) . .
C6 C2 C62 O19 17.5(8) . .
C60 C2 C62 O19 -161.5(5) . .
C6 C2 C62 N3 -161.4(6) . .
C60 C2 C62 N3 19.7(9) . .
C32 C61 C63 N10 42.6(9) . .
C34 C61 C63 N10 -138.7(7) . .
C20 C21 N1 O25 -3.9(9) . .
C24 C21 N1 O25 176.0(6) . .
C20 C21 N1 O26 175.8(6) . .
C24 C21 N1 O26 -4.4(9) . .
O15 C46 N2 C50 -2.0(11) . .
C18 C46 N2 C50 178.8(7) . .
C51 C50 N2 C46 -154.0(7) . .
O19 C62 N3 C43 7.4(9) . .
C2 C62 N3 C43 -173.8(5) . .
C37 C43 N3 C62 -122.1(6) . .
C7 C11 N4 O8 178.0(7) . .
C12 C11 N4 O8 1.5(11) . .
C7 C11 N4 O7 1.4(11) . .
C12 C11 N4 O7 -175.0(7) . .
C27 C30 N5 O10 6.6(10) . .
C26 C30 N5 O10 -174.1(6) . .
C27 C30 N5 O9 -170.1(7) . .
C26 C30 N5 O9 9.2(10) . .
C27 C25 N6 O11 -0.4(10) . .
C29 C25 N6 O11 -178.4(8) . .
C27 C25 N6 O12 -178.5(8) . .
C29 C25 N6 O12 3.5(11) . .
C20 C19 N7 O13 157.3(5) . .
C22 C19 N7 O13 -22.0(8) . .
C20 C19 N7 O22 -20.9(8) . .
C22 C19 N7 O22 159.8(5) . .
C26 C28 N8 O18 165.9(5) . .
C29 C28 N8 O18 -14.1(8) . .
C26 C28 N8 O21 -12.1(8) . .
C29 C28 N8 O21 167.9(6) . .
C12 C9 N9 O24 5.2(9) . .
C10 C9 N9 O24 -174.0(6) . .
C12 C9 N9 O23 -176.1(6) . .
C10 C9 N9 O23 4.6(9) . .
C59 C55 N10 C63 -60.9(8) . .
C59 C55 N10 C48 173.2(6) . .
C61 C63 N10 C55 91.8(7) . .
C61 C63 N10 C48 -146.9(7) . .
C47 C48 N10 C55 177.9(6) . .
C47 C48 N10 C63 53.6(10) . .
C24 C23 N11 O4 86.7(9) . .
C22 C23 N11 O4 -95.2(8) . .
C24 C23 N11 O3 -93.9(8) . .
C22 C23 N11 O3 84.3(8) . .
C7 C8 N12 O6 -165.5(7) . .
C10 C8 N12 O6 15.5(9) . .
C7 C8 N12 O5 10.5(9) . .
C10 C8 N12 O5 -168.5(6) . .
C18 C16 O1 C47 173.7(7) . .
C15 C16 O1 C47 -8.4(11) . .
C48 C47 O1 C16 -169.4(7) . .
C3 C60 O2 C59 17.0(8) . .
C2 C60 O2 C59 -165.4(5) . .
C55 C59 O2 C60 158.0(5) . .
O22 N7 O13 Nd1 -155.5(4) . .
C19 N7 O13 Nd1 26.3(8) . .
O16 Nd1 O13 N7 83.5(6) . .
O14 Nd1 O13 N7 -9.1(5) . .
O17 Nd1 O13 N7 -145.9(5) . .
O15 Nd1 O13 N7 32.8(6) . .
O19 Nd1 O13 N7 -103.4(6) 1_545 .
O20 Nd1 O13 N7 171.8(6) . .
O18 Nd1 O13 N7 -56.5(6) . .
O23 Nd1 O13 N7 122.2(5) . .
C19 C22 O14 Nd1 23.7(9) . .
C23 C22 O14 Nd1 -156.3(4) . .
O16 Nd1 O14 C22 -89.4(6) . .
O17 Nd1 O14 C22 119.8(5) . .
O15 Nd1 O14 C22 -171.7(6) . .
O19 Nd1 O14 C22 52.6(6) 1_545 .
O20 Nd1 O14 C22 -16.7(6) . .
O13 Nd1 O14 C22 -17.9(5) . .
O18 Nd1 O14 C22 121.6(6) . .
O23 Nd1 O14 C22 -123.9(5) . .
N2 C46 O15 Nd1 109.9(7) . .
C18 C46 O15 Nd1 -70.9(9) . .
O16 Nd1 O15 C46 24.4(7) . .
O14 Nd1 O15 C46 109.8(7) . .
O17 Nd1 O15 C46 -108.8(7) . .
O19 Nd1 O15 C46 -173.5(6) 1_545 .
O20 Nd1 O15 C46 -46.7(7) . .
O13 Nd1 O15 C46 72.1(7) . .
O18 Nd1 O15 C46 -175.7(7) . .
O23 Nd1 O15 C46 -37.0(7) . .
C8 C10 O16 Nd1 164.6(6) . .
C9 C10 O16 Nd1 -16.0(13) . .
O14 Nd1 O16 C10 -138.9(9) . .
O17 Nd1 O16 C10 15.9(10) . .
O15 Nd1 O16 C10 -55.6(9) . .
O19 Nd1 O16 C10 144.8(9) 1_545 .
O20 Nd1 O16 C10 81.4(9) . .
O13 Nd1 O16 C10 155.2(9) . .
O18 Nd1 O16 C10 -86.0(9) . .
O23 Nd1 O16 C10 14.5(9) . .
C28 C29 O17 Nd1 38.7(9) . .
C25 C29 O17 Nd1 -142.2(5) . .
O16 Nd1 O17 C29 -178.6(5) . .
O14 Nd1 O17 C29 -38.4(7) . .
O15 Nd1 O17 C29 -107.1(6) . .
O19 Nd1 O17 C29 31.5(6) 1_545 .
O20 Nd1 O17 C29 113.3(6) . .
O13 Nd1 O17 C29 72.1(6) . .
O18 Nd1 O17 C29 -40.2(6) . .
O23 Nd1 O17 C29 -177.3(6) . .
O21 N8 O18 Nd1 170.7(5) . .
C28 N8 O18 Nd1 -7.3(9) . .
O16 Nd1 O18 N8 149.4(5) . .
O14 Nd1 O18 N8 -154.5(6) . .
O17 Nd1 O18 N8 24.2(6) . .
O15 Nd1 O18 N8 116.0(6) . .
O19 Nd1 O18 N8 -62.3(6) 1_545 .
O20 Nd1 O18 N8 -13.1(7) . .
O13 Nd1 O18 N8 -110.0(6) . .
O23 Nd1 O18 N8 71.3(6) . .
N3 C62 O19 Nd1 -94.1(10) . 1_565
C2 C62 O19 Nd1 87.1(11) . 1_565
C65 C64 O20 Nd1 114.1(8) . .
O16 Nd1 O20 C64 31.9(7) . .
O14 Nd1 O20 C64 -41.4(7) . .
O17 Nd1 O20 C64 166.5(7) . .
O15 Nd1 O20 C64 102.6(7) . .
O19 Nd1 O20 C64 -113.1(7) 1_545 .
O13 Nd1 O20 C64 -40.3(6) . .
O18 Nd1 O20 C64 -159.0(6) . .
O23 Nd1 O20 C64 92.7(7) . .
O24 N9 O23 Nd1 176.6(5) . .
C9 N9 O23 Nd1 -1.9(11) . .
O16 Nd1 O23 N9 -3.2(7) . .
O14 Nd1 O23 N9 37.2(8) . .
O17 Nd1 O23 N9 177.9(8) . .
O15 Nd1 O23 N9 89.3(8) . .
O19 Nd1 O23 N9 -137.7(7) 1_545 .
O20 Nd1 O23 N9 -98.3(8) . .
O13 Nd1 O23 N9 -46.1(8) . .
O18 Nd1 O23 N9 132.7(7) . .
